data_4021868
loop_
_publ_author_name
'Scott E. Denmark'
'Justin I. Montgomery'

_publ_contact_author
; 
Scott E. Denmark 
University of Illinois 
Department of Chemistry, Box 18-5 
600 South Mathews Avenue 
Urbana, Illinois  61801 
USA 
;
_publ_contact_author_email srwilson@uiuc.edu
_publ_contact_author_fax '1  217 244 8068'
_publ_contact_author_phone '1  217 244 1708'
_publ_section_title
;
 A General Synthesis of N-Vinyl Nitrones
;
_journal_name_full 'Journal of Organic Chemistry'
_journal_page_first 6211
_journal_page_last 6220
_journal_paper_doi 10.1021/jo060975n
_journal_volume 71
_journal_year 2006
_chemical_formula_moiety 'C17 H15 N O3'
_chemical_formula_sum 'C17 H15 N O3'
_chemical_formula_weight 281.30
_chemical_name_systematic
; 
? 
;
_space_group_IT_number 14
_symmetry_cell_setting monoclinic
_symmetry_space_group_name_Hall '-P 2ybc'
_symmetry_space_group_name_H-M 'P 1 21/c 1'
_atom_sites_solution_hydrogens geom
_atom_sites_solution_primary direct
_atom_sites_solution_secondary difmap
_audit_creation_method SHELXL-97
_audit_update_record
; 
2003-09-26 
;
_cell_angle_alpha 90.00
_cell_angle_beta 94.155(5)
_cell_angle_gamma 90.00
_cell_formula_units_Z 4
_cell_length_a 8.406(3)
_cell_length_b 17.081(5)
_cell_length_c 10.259(3)
_cell_measurement_reflns_used 875
_cell_measurement_temperature 193(2)
_cell_measurement_theta_max 25.5
_cell_measurement_theta_min 2.3
_cell_volume 1469.2(8)
_computing_cell_refinement 'SAINT V6.22 (Bruker, 2001)'
_computing_data_collection 'SMART V5.625 (Bruker, 2001)'
_computing_data_reduction 'SAINT V6.22 (Bruker, 2001)'
_computing_molecular_graphics 'SHELXTL V6.10 (Bruker, 2001)'
_computing_publication_material 'CIFTAB (Sheldrick, 2001)'
_computing_structure_refinement 'SHELXTL V6.10 (Bruker, 2001)'
_computing_structure_solution 'SHELXTL V6.10 (Bruker, 2001)'
_diffrn_ambient_temperature 193(2)
_diffrn_measured_fraction_theta_full 0.999
_diffrn_measured_fraction_theta_max 0.999
_diffrn_measurement_device 'Siemens Platform/CCD'
_diffrn_measurement_method 'profile data from \w scans'
_diffrn_radiation_monochromator graphite
_diffrn_radiation_source 'normal-focus sealed tube'
_diffrn_radiation_type MoK\a
_diffrn_radiation_wavelength 0.71073
_diffrn_radiation_wavelength_id p41yta
_diffrn_reflns_av_R_equivalents 0.0738
_diffrn_reflns_av_sigmaI/netI 0.0480
_diffrn_reflns_limit_h_max 10
_diffrn_reflns_limit_h_min -10
_diffrn_reflns_limit_k_max 20
_diffrn_reflns_limit_k_min -20
_diffrn_reflns_limit_l_max 12
_diffrn_reflns_limit_l_min -12
_diffrn_reflns_number 11608
_diffrn_reflns_theta_full 25.37
_diffrn_reflns_theta_max 25.37
_diffrn_reflns_theta_min 2.43
_diffrn_standards_decay_% 3.1
_diffrn_standards_interval_time 306
_diffrn_standards_number 128
_exptl_absorpt_coefficient_mu 0.088
_exptl_absorpt_correction_T_max 0.9871
_exptl_absorpt_correction_T_min 0.9486
_exptl_absorpt_correction_type integration
_exptl_absorpt_process_details '(Bruker, 2001)'
_exptl_crystal_colour colorless
_exptl_crystal_density_diffrn 1.272
_exptl_crystal_density_meas ?
_exptl_crystal_description columnar
_exptl_crystal_F_000 592
_exptl_crystal_id p41yta
_exptl_crystal_preparation
; 
The data crystal was mounted using oil (Parantone-N, Exxon) to a 
0.3 mm cryo-loop (Hampton Research) with the (0 1 0) scattering planes 
roughly normal to the spindle axis. 
;
_exptl_crystal_size_max 0.72
_exptl_crystal_size_mid 0.27
_exptl_crystal_size_min 0.17
_refine_diff_density_max 0.171
_refine_diff_density_min -0.167
_refine_diff_density_rms 0.035
_refine_ls_extinction_method none
_refine_ls_goodness_of_fit_ref 1.020
_refine_ls_hydrogen_treatment noref
_refine_ls_matrix_type full
_refine_ls_number_parameters 191
_refine_ls_number_reflns 2691
_refine_ls_number_restraints 0
_refine_ls_restrained_S_all 1.020
_refine_ls_R_factor_all 0.0650
_refine_ls_R_factor_gt 0.0392
_refine_ls_shift/su_max 0.000
_refine_ls_shift/su_mean 0.000
_refine_ls_structure_factor_coef Fsqd
_refine_ls_weighting_details 'calc w=1/[\s^2^(Fo^2^)+(0.0540P)^2^+0.0000P] where P=(Fo^2^+2Fc^2^)/3'
_refine_ls_weighting_scheme calc
_refine_ls_wR_factor_gt 0.0948
_refine_ls_wR_factor_ref 0.1034
_reflns_number_gt 1846
_reflns_number_total 2691
_reflns_threshold_expression >2sigma(I)
_cod_data_source_file jo060975nrom20060510_010530.cif
_cod_depositor_comments
;
The following automatic conversions were performed:
'_symmetry_cell_setting' value 'Monoclinic' changed to 'monoclinic'
according to '/home/saulius/struct/CIF-dictionaries/cif_core.dic'
dictionary named 'cif_core.dic' version 2.4.1 from 2010-06-29.

Automatic conversion script
Id: cif_fix_enum 1527 2010-12-29 10:47:43Z saulius 
;
_cod_original_sg_symbol_Hall '-P 2ybc '
_cod_original_sg_symbol_H-M 'P2(1)/c  '
_cod_database_code 4021868

loop_
_symmetry_equiv_pos_as_xyz
'x, y, z'
'-x, y+1/2, -z+1/2'
'-x, -y, -z'
'x, -y-1/2, z-1/2'

loop_
_atom_site_label
_atom_site_type_symbol
_atom_site_fract_x
_atom_site_fract_y
_atom_site_fract_z
_atom_site_U_iso_or_equiv
_atom_site_adp_type
_atom_site_occupancy
_atom_site_symmetry_multiplicity
_atom_site_calc_flag
_atom_site_refinement_flags
C1 C 0.36413(18) 0.91124(9) 0.79715(15) 0.0496(4) Uani 1 1 d .
H1 H 0.3904 0.8787 0.7268 0.060 Uiso 1 1 calc R
C2 C 0.3376(2) 0.99072(10) 0.77674(18) 0.0623(5) Uani 1 1 d .
H2 H 0.3468 1.0123 0.6922 0.075 Uiso 1 1 calc R
C3 C 0.2984(2) 1.03843(11) 0.8767(2) 0.0668(5) Uani 1 1 d .
H3 H 0.2816 1.0928 0.8618 0.080 Uiso 1 1 calc R
C4 C 0.2837(2) 1.00711(11) 0.99899(19) 0.0665(5) Uani 1 1 d .
H4 H 0.2545 1.0399 1.0682 0.080 Uiso 1 1 calc R
C5 C 0.31073(19) 0.92879(9) 1.02152(16) 0.0533(4) Uani 1 1 d .
H5 H 0.3012 0.9080 1.1065 0.064 Uiso 1 1 calc R
C6 C 0.35215(16) 0.87942(9) 0.92086(14) 0.0406(4) Uani 1 1 d .
C7 C 0.38192(16) 0.79808(8) 0.95597(14) 0.0390(4) Uani 1 1 d .
H7 H 0.3764 0.7848 1.0455 0.047 Uiso 1 1 calc R
C8 C 0.43754(16) 0.66284(8) 0.93021(13) 0.0399(4) Uani 1 1 d .
C9 C 0.57063(18) 0.63781(9) 0.99391(14) 0.0459(4) Uani 1 1 d .
H9 H 0.5678 0.5845 1.0200 0.055 Uiso 1 1 calc R
C10 C 0.72120(17) 0.67768(9) 1.03129(15) 0.0455(4) Uani 1 1 d .
C11 C 0.77465(19) 0.74554(10) 0.97317(17) 0.0546(4) Uani 1 1 d .
H11 H 0.7105 0.7702 0.9050 0.066 Uiso 1 1 calc R
C12 C 0.9214(2) 0.77711(12) 1.0148(2) 0.0673(5) Uani 1 1 d .
H12 H 0.9571 0.8236 0.9752 0.081 Uiso 1 1 calc R
C13 C 1.0162(2) 0.74156(13) 1.11323(19) 0.0709(6) Uani 1 1 d .
H13 H 1.1161 0.7639 1.1421 0.085 Uiso 1 1 calc R
C14 C 0.9659(2) 0.67386(13) 1.16926(18) 0.0705(5) Uani 1 1 d .
H14 H 1.0317 0.6489 1.2360 0.085 Uiso 1 1 calc R
C15 C 0.81982(19) 0.64205(11) 1.12879(16) 0.0576(5) Uani 1 1 d .
H15 H 0.7860 0.5951 1.1680 0.069 Uiso 1 1 calc R
C16 C 0.30151(17) 0.60895(9) 0.90423(14) 0.0448(4) Uani 1 1 d .
C17 C 0.03257(18) 0.59518(10) 0.82889(17) 0.0578(4) Uani 1 1 d .
H17A H 0.0523 0.5571 0.7604 0.087 Uiso 1 1 calc R
H17B H -0.0593 0.6278 0.8003 0.087 Uiso 1 1 calc R
H17C H 0.0104 0.5674 0.9091 0.087 Uiso 1 1 calc R
N1 N 0.41531(14) 0.74152(7) 0.87765(11) 0.0394(3) Uani 1 1 d .
O1 O 0.42996(14) 0.74726(6) 0.75315(9) 0.0545(3) Uani 1 1 d .
O2 O 0.17161(11) 0.64416(6) 0.85366(10) 0.0491(3) Uani 1 1 d .
O3 O 0.30757(14) 0.54017(7) 0.92856(14) 0.0779(4) Uani 1 1 d .

loop_
_atom_site_aniso_label
_atom_site_aniso_U_11
_atom_site_aniso_U_22
_atom_site_aniso_U_33
_atom_site_aniso_U_23
_atom_site_aniso_U_13
_atom_site_aniso_U_12
C1 0.0558(10) 0.0454(10) 0.0464(9) 0.0021(7) -0.0044(7) -0.0020(8)
C2 0.0708(13) 0.0489(11) 0.0642(11) 0.0143(9) -0.0151(9) -0.0053(9)
C3 0.0646(12) 0.0436(10) 0.0880(15) -0.0028(10) -0.0231(10) 0.0060(8)
C4 0.0625(12) 0.0569(12) 0.0785(14) -0.0206(10) -0.0049(10) 0.0120(9)
C5 0.0543(10) 0.0528(11) 0.0525(10) -0.0062(8) 0.0023(8) 0.0046(8)
C6 0.0359(8) 0.0423(9) 0.0425(9) -0.0023(7) -0.0041(6) -0.0011(6)
C7 0.0380(8) 0.0457(9) 0.0329(8) -0.0011(7) -0.0002(6) -0.0017(6)
C8 0.0419(9) 0.0362(8) 0.0410(8) 0.0005(6) -0.0006(6) 0.0020(6)
C9 0.0459(9) 0.0390(9) 0.0524(9) -0.0042(7) -0.0002(7) 0.0034(7)
C10 0.0401(9) 0.0458(10) 0.0503(9) -0.0115(7) 0.0023(7) 0.0025(7)
C11 0.0464(10) 0.0526(10) 0.0653(11) -0.0070(8) 0.0067(8) 0.0009(8)
C12 0.0542(11) 0.0655(12) 0.0842(13) -0.0188(11) 0.0192(10) -0.0132(9)
C13 0.0441(10) 0.0933(15) 0.0756(13) -0.0359(12) 0.0062(9) -0.0124(10)
C14 0.0497(11) 0.0995(16) 0.0604(12) -0.0157(11) -0.0090(8) -0.0005(10)
C15 0.0476(10) 0.0661(12) 0.0579(10) -0.0064(8) -0.0049(8) 0.0006(8)
C16 0.0450(9) 0.0409(10) 0.0472(9) 0.0005(7) -0.0050(7) 0.0041(7)
C17 0.0419(9) 0.0581(10) 0.0721(11) -0.0037(9) -0.0043(8) -0.0057(8)
N1 0.0419(7) 0.0425(7) 0.0333(7) 0.0002(6) -0.0017(5) -0.0022(5)
O1 0.0792(8) 0.0530(7) 0.0315(6) -0.0015(5) 0.0048(5) -0.0018(5)
O2 0.0397(6) 0.0444(6) 0.0616(7) 0.0004(5) -0.0077(5) -0.0001(5)
O3 0.0573(8) 0.0409(8) 0.1301(11) 0.0097(7) -0.0297(7) -0.0022(5)

loop_
_atom_type_symbol
_atom_type_description
_atom_type_scat_dispersion_real
_atom_type_scat_dispersion_imag
_atom_type_scat_source
C C 0.0033 0.0016 'International Tables Vol C Tables 4.2.6.8 and 6.1.1.4'
H H 0.0000 0.0000 'International Tables Vol C Tables 4.2.6.8 and 6.1.1.4'
N N 0.0061 0.0033 'International Tables Vol C Tables 4.2.6.8 and 6.1.1.4'
O O 0.0106 0.0060 'International Tables Vol C Tables 4.2.6.8 and 6.1.1.4'

loop_
_exptl_crystal_face_index_h
_exptl_crystal_face_index_k
_exptl_crystal_face_index_l
_exptl_crystal_face_perp_dist
0.00 0.00 -1.00 0.3600
0.00 0.00 1.00 0.3600
1.00 0.00 0.00 0.0800
-1.00 0.00 0.00 0.0900
1.00 -1.00 0.00 0.0900
-1.00 1.00 0.00 0.0800
0.00 1.00 0.00 0.1400
0.00 -1.00 0.00 0.1300

loop_
_geom_angle_atom_site_label_1
_geom_angle_atom_site_label_2
_geom_angle_atom_site_label_3
_geom_angle
C2 C1 C6 119.86(15)
C2 C1 H1 120.1
C6 C1 H1 120.1
C3 C2 C1 120.91(17)
C3 C2 H2 119.5
C1 C2 H2 119.5
C2 C3 C4 119.58(17)
C2 C3 H3 120.2
C4 C3 H3 120.2
C5 C4 C3 120.43(17)
C5 C4 H4 119.8
C3 C4 H4 119.8
C4 C5 C6 120.71(16)
C4 C5 H5 119.6
C6 C5 H5 119.6
C1 C6 C5 118.49(14)
C1 C6 C7 125.27(14)
C5 C6 C7 116.23(13)
N1 C7 C6 126.77(13)
N1 C7 H7 116.6
C6 C7 H7 116.6
C9 C8 N1 124.19(13)
C9 C8 C16 120.20(14)
N1 C8 C16 115.58(12)
C8 C9 C10 131.48(15)
C8 C9 H9 114.3
C10 C9 H9 114.3
C15 C10 C11 118.53(15)
C15 C10 C9 116.33(15)
C11 C10 C9 125.08(14)
C12 C11 C10 119.99(17)
C12 C11 H11 120.0
C10 C11 H11 120.0
C13 C12 C11 120.54(19)
C13 C12 H12 119.7
C11 C12 H12 119.7
C14 C13 C12 119.85(17)
C14 C13 H13 120.1
C12 C13 H13 120.1
C13 C14 C15 120.07(18)
C13 C14 H14 120.0
C15 C14 H14 120.0
C14 C15 C10 121.00(17)
C14 C15 H15 119.5
C10 C15 H15 119.5
O3 C16 O2 123.29(14)
O3 C16 C8 123.46(13)
O2 C16 C8 113.25(13)
O2 C17 H17A 109.5
O2 C17 H17B 109.5
H17A C17 H17B 109.5
O2 C17 H17C 109.5
H17A C17 H17C 109.5
H17B C17 H17C 109.5
O1 N1 C7 126.38(12)
O1 N1 C8 114.61(11)
C7 N1 C8 119.01(12)
C16 O2 C17 116.18(12)

loop_
_geom_bond_atom_site_label_1
_geom_bond_atom_site_label_2
_geom_bond_distance
C1 C2 1.389(2)
C1 C6 1.391(2)
C1 H1 0.9500
C2 C3 1.368(2)
C2 H2 0.9500
C3 C4 1.378(2)
C3 H3 0.9500
C4 C5 1.374(2)
C4 H4 0.9500
C5 C6 1.397(2)
C5 H5 0.9500
C6 C7 1.452(2)
C7 N1 1.3002(17)
C7 H7 0.9500
C8 C9 1.325(2)
C8 N1 1.4550(18)
C8 C16 1.477(2)
C9 C10 1.464(2)
C9 H9 0.9500
C10 C15 1.392(2)
C10 C11 1.393(2)
C11 C12 1.385(2)
C11 H11 0.9500
C12 C13 1.381(3)
C12 H12 0.9500
C13 C14 1.372(3)
C13 H13 0.9500
C14 C15 1.379(2)
C14 H14 0.9500
C15 H15 0.9500
C16 O3 1.2014(18)
C16 O2 1.3195(17)
C17 O2 1.4449(18)
C17 H17A 0.9800
C17 H17B 0.9800
C17 H17C 0.9800
N1 O1 1.2957(15)

loop_
_geom_torsion_atom_site_label_1
_geom_torsion_atom_site_label_2
_geom_torsion_atom_site_label_3
_geom_torsion_atom_site_label_4
_geom_torsion
C6 C1 C2 C3 -0.5(2)
C1 C2 C3 C4 -0.6(3)
C2 C3 C4 C5 1.2(3)
C3 C4 C5 C6 -0.6(3)
C2 C1 C6 C5 1.0(2)
C2 C1 C6 C7 -177.89(14)
C4 C5 C6 C1 -0.5(2)
C4 C5 C6 C7 178.54(15)
C1 C6 C7 N1 -4.1(2)
C5 C6 C7 N1 176.93(14)
N1 C8 C9 C10 1.8(3)
C16 C8 C9 C10 179.47(14)
C8 C9 C10 C15 162.19(16)
C8 C9 C10 C11 -20.8(3)
C15 C10 C11 C12 -1.5(2)
C9 C10 C11 C12 -178.46(15)
C10 C11 C12 C13 0.4(3)
C11 C12 C13 C14 0.9(3)
C12 C13 C14 C15 -1.0(3)
C13 C14 C15 C10 -0.1(3)
C11 C10 C15 C14 1.4(2)
C9 C10 C15 C14 178.59(15)
C9 C8 C16 O3 -6.3(2)
N1 C8 C16 O3 171.65(14)
C9 C8 C16 O2 172.64(13)
N1 C8 C16 O2 -9.47(18)
C6 C7 N1 O1 0.7(2)
C6 C7 N1 C8 -178.44(13)
C9 C8 N1 O1 100.69(16)
C16 C8 N1 O1 -77.11(15)
C9 C8 N1 C7 -80.03(18)
C16 C8 N1 C7 102.16(15)
O3 C16 O2 C17 0.4(2)
C8 C16 O2 C17 -178.46(12)

loop_
_cod_related_entry_id
_cod_related_entry_database
_cod_related_entry_code
1 ChemSpider 10024748
